data_2233230
loop_
_publ_author_name
'Yang, Yan'
'Huang, Ziping'
'Lv, Haitang'
'Han, Aixia'

_publ_section_title
;
 4,4'-Bipyridine--dimethylglyoxime (1/1)
;
_journal_coeditor_code LD2038
_journal_issue 1
_journal_name_full 'Acta Crystallographica Section E'
_journal_page_first o242
_journal_paper_doi 10.1107/S1600536811054341
_journal_volume 68
_journal_year 2012
_chemical_formula_iupac 'C10 H8 N2, C4 H8 N2 O2'
_chemical_formula_moiety 'C10 H8 N2, C4 H8 N2 O2'
_chemical_formula_sum 'C14 H16 N4 O2'
_chemical_formula_weight 272.31
_chemical_name_systematic
;
4,4'-Bipyridine--dimethylglyoxime (1/1)
;
_space_group_IT_number 14
_symmetry_cell_setting monoclinic
_symmetry_space_group_name_Hall '-P 2ybc'
_symmetry_space_group_name_H-M 'P 1 21/c 1'
_atom_sites_solution_hydrogens geom
_atom_sites_solution_primary direct
_atom_sites_solution_secondary difmap
_audit_creation_method SHELXL-97
_cell_angle_alpha 90.00
_cell_angle_beta 99.44(3)
_cell_angle_gamma 90.00
_cell_formula_units_Z 2
_cell_length_a 8.7247(17)
_cell_length_b 7.1486(14)
_cell_length_c 11.502(2)
_cell_measurement_reflns_used 1636
_cell_measurement_temperature 298(2)
_cell_measurement_theta_max 27.50
_cell_measurement_theta_min 2.37
_cell_volume 707.7(2)
_computing_cell_refinement 'SAINT (Bruker, 2001)'
_computing_data_collection 'SMART (Bruker, 2001)'
_computing_data_reduction 'SAINT (Bruker, 2001)'
_computing_molecular_graphics 'SHELXTL (Sheldrick, 2008)'
_computing_publication_material 'SHELXTL (Sheldrick, 2008)'
_computing_structure_refinement 'SHELXTL (Sheldrick, 2008)'
_computing_structure_solution 'SHELXTL (Sheldrick, 2008)'
_diffrn_ambient_temperature 298(2)
_diffrn_measured_fraction_theta_full 1.000
_diffrn_measured_fraction_theta_max 1.000
_diffrn_measurement_device_type 'Bruker SMART APEX CCD'
_diffrn_measurement_method '\f and \w scans'
_diffrn_radiation_monochromator graphite
_diffrn_radiation_source 'fine-focus sealed tube'
_diffrn_radiation_type MoK\a
_diffrn_radiation_wavelength 0.71073
_diffrn_reflns_av_R_equivalents 0.0397
_diffrn_reflns_av_sigmaI/netI 0.0247
_diffrn_reflns_limit_h_max 11
_diffrn_reflns_limit_h_min -11
_diffrn_reflns_limit_k_max 9
_diffrn_reflns_limit_k_min -9
_diffrn_reflns_limit_l_max 14
_diffrn_reflns_limit_l_min -14
_diffrn_reflns_number 9684
_diffrn_reflns_theta_full 27.50
_diffrn_reflns_theta_max 27.50
_diffrn_reflns_theta_min 2.37
_diffrn_standards_number 0
_exptl_absorpt_coefficient_mu 0.089
_exptl_absorpt_correction_T_max 0.9868
_exptl_absorpt_correction_T_min 0.9824
_exptl_absorpt_correction_type multi-scan
_exptl_absorpt_process_details '(SADABS; Bruker, 2001)'
_exptl_crystal_colour colourless
_exptl_crystal_density_diffrn 1.278
_exptl_crystal_density_method 'not measured'
_exptl_crystal_description block
_exptl_crystal_F_000 288
_exptl_crystal_size_max 0.20
_exptl_crystal_size_mid 0.18
_exptl_crystal_size_min 0.15
_refine_diff_density_max 0.192
_refine_diff_density_min -0.128
_refine_ls_extinction_method none
_refine_ls_goodness_of_fit_ref 1.050
_refine_ls_hydrogen_treatment constr
_refine_ls_matrix_type full
_refine_ls_number_parameters 93
_refine_ls_number_reflns 1636
_refine_ls_number_restraints 0
_refine_ls_restrained_S_all 1.050
_refine_ls_R_factor_all 0.0553
_refine_ls_R_factor_gt 0.0426
_refine_ls_shift/su_max 0.021
_refine_ls_shift/su_mean 0.001
_refine_ls_structure_factor_coef Fsqd
_refine_ls_weighting_details 'calc w=1/[\s^2^(Fo^2^)+(0.0620P)^2^+0.1229P] where P=(Fo^2^+2Fc^2^)/3'
_refine_ls_weighting_scheme calc
_refine_ls_wR_factor_gt 0.1209
_refine_ls_wR_factor_ref 0.1328
_reflns_number_gt 1265
_reflns_number_total 1636
_reflns_threshold_expression I>2sigma(I)
_cod_data_source_file ld2038.cif
_cod_data_source_block I
_cod_original_cell_volume 707.6(2)
_cod_original_sg_symbol_H-M 'P 21/c'
_cod_database_code 2233230
_cod_database_fobs_code 2233230

loop_
_symmetry_equiv_pos_as_xyz
'x, y, z'
'-x, y+1/2, -z+1/2'
'-x, -y, -z'
'x, -y-1/2, z-1/2'

loop_
_atom_site_type_symbol
_atom_site_label
_atom_site_fract_x
_atom_site_fract_y
_atom_site_fract_z
_atom_site_U_iso_or_equiv
_atom_site_adp_type
_atom_site_calc_flag
_atom_site_refinement_flags
_atom_site_occupancy
_atom_site_symmetry_multiplicity
C C1 0.02851(14) 0.09220(19) 0.48302(12) 0.0464(3) Uani d . 1 1
O O1 0.72158(14) 0.26180(17) 0.14282(10) 0.0699(4) Uani d . 1 1
H H1 0.7740 0.1714 0.1296 0.105 Uiso calc R 1 1
N N1 0.14118(15) 0.43625(18) 0.41432(12) 0.0600(4) Uani d . 1 1
N N2 0.62500(14) 0.31488(17) 0.03926(12) 0.0556(4) Uani d . 1 1
C C5 -0.04603(17) 0.1905(2) 0.38632(14) 0.0557(4) Uani d . 1 1
H H5 -0.1364 0.1429 0.3421 0.067 Uiso calc R 1 1
C C6 0.55111(16) 0.4662(2) 0.05327(13) 0.0518(4) Uani d . 1 1
C C3 0.21126(19) 0.3451(2) 0.50901(16) 0.0652(5) Uani d . 1 1
H H3 0.2997 0.3982 0.5527 0.078 Uiso calc R 1 1
C C2 0.16017(18) 0.1766(2) 0.54594(15) 0.0591(4) Uani d . 1 1
H H2 0.2137 0.1190 0.6130 0.071 Uiso calc R 1 1
C C4 0.01328(18) 0.3583(2) 0.35553(15) 0.0605(4) Uani d . 1 1
H H4 -0.0391 0.4208 0.2899 0.073 Uiso calc R 1 1
C C7 0.5661(2) 0.5712(3) 0.16681(15) 0.0701(5) Uani d . 1 1
H H7A 0.5414 0.4897 0.2275 0.105 Uiso calc R 1 1
H H7B 0.4958 0.6754 0.1578 0.105 Uiso calc R 1 1
H H7C 0.6707 0.6158 0.1881 0.105 Uiso calc R 1 1

loop_
_atom_site_aniso_label
_atom_site_aniso_U_11
_atom_site_aniso_U_22
_atom_site_aniso_U_33
_atom_site_aniso_U_12
_atom_site_aniso_U_13
_atom_site_aniso_U_23
C1 0.0428(7) 0.0475(7) 0.0486(7) 0.0018(5) 0.0062(5) -0.0049(6)
O1 0.0727(8) 0.0700(8) 0.0608(7) 0.0253(6) -0.0076(6) -0.0006(5)
N1 0.0600(8) 0.0521(7) 0.0671(8) -0.0065(6) 0.0081(6) -0.0017(6)
N2 0.0527(7) 0.0553(7) 0.0560(7) 0.0087(5) 0.0001(5) 0.0000(5)
C5 0.0513(8) 0.0572(8) 0.0550(8) -0.0064(6) -0.0020(6) 0.0017(7)
C6 0.0473(7) 0.0539(8) 0.0529(8) 0.0050(6) 0.0042(6) -0.0030(6)
C3 0.0583(9) 0.0607(9) 0.0723(11) -0.0125(7) -0.0024(8) -0.0045(8)
C2 0.0548(8) 0.0562(9) 0.0614(9) -0.0035(7) -0.0049(7) 0.0018(7)
C4 0.0621(9) 0.0570(9) 0.0596(9) -0.0021(7) 0.0020(7) 0.0063(7)
C7 0.0760(11) 0.0732(11) 0.0567(9) 0.0180(9) -0.0026(8) -0.0097(8)

loop_
_atom_type_symbol
_atom_type_description
_atom_type_scat_dispersion_real
_atom_type_scat_dispersion_imag
_atom_type_scat_source
C C 0.0033 0.0016 'International Tables Vol C Tables 4.2.6.8 and 6.1.1.4'
H H 0.0000 0.0000 'International Tables Vol C Tables 4.2.6.8 and 6.1.1.4'
N N 0.0061 0.0033 'International Tables Vol C Tables 4.2.6.8 and 6.1.1.4'
O O 0.0106 0.0060 'International Tables Vol C Tables 4.2.6.8 and 6.1.1.4'

loop_
_geom_angle_atom_site_label_1
_geom_angle_atom_site_label_2
_geom_angle_atom_site_label_3
_geom_angle_site_symmetry_1
_geom_angle_site_symmetry_3
_geom_angle
C5 C1 C2 . . 115.92(14)
C5 C1 C1 . 3_556 121.91(15)
C2 C1 C1 . 3_556 122.16(16)
N2 O1 H1 . . 109.5
C4 N1 C3 . . 116.54(14)
C6 N2 O1 . . 111.59(12)
C4 C5 C1 . . 120.16(14)
C4 C5 H5 . . 119.9
C1 C5 H5 . . 119.9
N2 C6 C6 . 3_665 114.82(16)
N2 C6 C7 . . 124.04(14)
C6 C6 C7 3_665 . 121.13(16)
N1 C3 C2 . . 123.61(14)
N1 C3 H3 . . 118.2
C2 C3 H3 . . 118.2
C3 C2 C1 . . 120.06(15)
C3 C2 H2 . . 120.0
C1 C2 H2 . . 120.0
N1 C4 C5 . . 123.68(15)
N1 C4 H4 . . 118.2
C5 C4 H4 . . 118.2
C6 C7 H7A . . 109.5
C6 C7 H7B . . 109.5
H7A C7 H7B . . 109.5
C6 C7 H7C . . 109.5
H7A C7 H7C . . 109.5
H7B C7 H7C . . 109.5

loop_
_geom_bond_atom_site_label_1
_geom_bond_atom_site_label_2
_geom_bond_site_symmetry_2
_geom_bond_distance
C1 C5 . 1.384(2)
C1 C2 . 1.391(2)
C1 C1 3_556 1.484(3)
O1 N2 . 1.3941(17)
O1 H1 . 0.8200
N1 C4 . 1.329(2)
N1 C3 . 1.329(2)
N2 C6 . 1.2831(18)
C5 C4 . 1.376(2)
C5 H5 . 0.9300
C6 C6 3_665 1.474(3)
C6 C7 . 1.493(2)
C3 C2 . 1.376(2)
C3 H3 . 0.9300
C2 H2 . 0.9300
C4 H4 . 0.9300
C7 H7A . 0.9600
C7 H7B . 0.9600
C7 H7C . 0.9600

loop_
_geom_hbond_atom_site_label_D
_geom_hbond_atom_site_label_H
_geom_hbond_atom_site_label_A
_geom_hbond_site_symmetry_A
_geom_hbond_distance_DH
_geom_hbond_distance_HA
_geom_hbond_distance_DA
_geom_hbond_angle_DHA
O1 H1 N1 2_645 0.82 1.94 2.7459(17) 168.7

loop_
_geom_torsion_atom_site_label_1
_geom_torsion_atom_site_label_2
_geom_torsion_atom_site_label_3
_geom_torsion_atom_site_label_4
_geom_torsion_site_symmetry_1
_geom_torsion_site_symmetry_4
_geom_torsion
C2 C1 C5 C4 . . 1.8(2)
C1 C1 C5 C4 3_556 . -177.95(15)
O1 N2 C6 C6 . 3_665 178.74(15)
O1 N2 C6 C7 . . -0.5(2)
C4 N1 C3 C2 . . 1.4(3)
N1 C3 C2 C1 . . 0.1(3)
C5 C1 C2 C3 . . -1.7(2)
C1 C1 C2 C3 3_556 . 178.06(16)
C3 N1 C4 C5 . . -1.3(2)
C1 C5 C4 N1 . . -0.3(3)
